data_7105642
loop_
_publ_author_name
'Min, Qiao-Qiao'
'He, Chun-Yang'
'Zhou, Haibing'
'Zhang, Xingang'

_publ_section_title
;
 Highly diastereoselective synthesis of quaternary \a-trifluoromethyl
 \a-amino acids from chiral imines of trifluoropyruvate.
;
_journal_issue 42
_journal_name_full 'Chemical communications (Cambridge, England)'
_journal_page_first 8029
_journal_page_last 8031
_journal_paper_doi 10.1039/c0cc02408b
_journal_volume 46
_journal_year 2010
_chemical_absolute_configuration ad
_chemical_formula_sum 'C20 H18 F3 N O2'
_chemical_formula_weight 361.35
_chemical_name_systematic
;
?
;
_space_group_IT_number 4
_symmetry_cell_setting monoclinic
_symmetry_space_group_name_Hall 'P 2yb'
_symmetry_space_group_name_H-M 'P 1 21 1'
_atom_sites_solution_hydrogens geom
_atom_sites_solution_primary direct
_atom_sites_solution_secondary difmap
_audit_creation_method SHELXL-97
_cell_angle_alpha 90.00
_cell_angle_beta 113.018(2)
_cell_angle_gamma 90.00
_cell_formula_units_Z 2
_cell_length_a 7.8902(10)
_cell_length_b 12.4068(16)
_cell_length_c 9.9490(12)
_cell_measurement_reflns_used 2195
_cell_measurement_temperature 293(2)
_cell_measurement_theta_max 54.451
_cell_measurement_theta_min 5.529
_cell_volume 896.4(2)
_computing_cell_refinement 'Bruker SMART'
_computing_data_collection 'Bruker SMART'
_computing_data_reduction 'Bruker SHELXTL'
_computing_molecular_graphics 'Bruker SHELXTL'
_computing_publication_material 'Bruker SHELXTL'
_computing_structure_refinement 'SHELXL-97 (Sheldrick, 1997)'
_computing_structure_solution 'SHELXS-97 (Sheldrick, 1990)'
_diffrn_ambient_temperature 293(2)
_diffrn_measured_fraction_theta_full 0.998
_diffrn_measured_fraction_theta_max 0.998
_diffrn_measurement_device_type 'CCD area detector'
_diffrn_measurement_method 'phi and omega scans'
_diffrn_radiation_monochromator graphite
_diffrn_radiation_source 'fine-focus sealed tube'
_diffrn_radiation_type MoK\a
_diffrn_radiation_wavelength 0.71073
_diffrn_reflns_av_R_equivalents 0.0345
_diffrn_reflns_av_sigmaI/netI 0.0303
_diffrn_reflns_limit_h_max 9
_diffrn_reflns_limit_h_min -8
_diffrn_reflns_limit_k_max 15
_diffrn_reflns_limit_k_min -12
_diffrn_reflns_limit_l_max 12
_diffrn_reflns_limit_l_min -12
_diffrn_reflns_number 4734
_diffrn_reflns_theta_full 25.50
_diffrn_reflns_theta_max 25.50
_diffrn_reflns_theta_min 2.22
_exptl_absorpt_coefficient_mu 0.107
_exptl_absorpt_correction_T_max 1.00000
_exptl_absorpt_correction_T_min 0.39173
_exptl_absorpt_correction_type empirical
_exptl_absorpt_process_details sadabs
_exptl_crystal_colour colorless
_exptl_crystal_density_diffrn 1.339
_exptl_crystal_density_method 'not measured'
_exptl_crystal_description prismatic
_exptl_crystal_F_000 376
_exptl_crystal_size_max 0.395
_exptl_crystal_size_mid 0.317
_exptl_crystal_size_min 0.230
_refine_diff_density_max 0.151
_refine_diff_density_min -0.118
_refine_diff_density_rms 0.033
_refine_ls_abs_structure_details 'Flack H D (1983), Acta Cryst. A39, 876-881'
_refine_ls_abs_structure_Flack 10(10)
_refine_ls_extinction_coef 0.014(4)
_refine_ls_extinction_expression Fc^*^=kFc[1+0.001xFc^2^\l^3^/sin(2\q)]^-1/4^
_refine_ls_extinction_method SHELXL
_refine_ls_goodness_of_fit_ref 1.022
_refine_ls_hydrogen_treatment mixed
_refine_ls_matrix_type full
_refine_ls_number_parameters 240
_refine_ls_number_reflns 1749
_refine_ls_number_restraints 2
_refine_ls_restrained_S_all 1.022
_refine_ls_R_factor_all 0.0409
_refine_ls_R_factor_gt 0.0374
_refine_ls_shift/su_max 0.001
_refine_ls_shift/su_mean 0.000
_refine_ls_structure_factor_coef Fsqd
_refine_ls_weighting_details 'calc w=1/[\s^2^(Fo^2^)+(0.0584P)^2^+0.0000P] where P=(Fo^2^+2Fc^2^)/3'
_refine_ls_weighting_scheme calc
_refine_ls_wR_factor_gt 0.0908
_refine_ls_wR_factor_ref 0.0926
_reflns_number_gt 1592
_reflns_number_total 1749
_reflns_threshold_expression >2sigma(I)
_cod_data_source_file C0CC02408B.TXT
_cod_data_source_block cd29475
_cod_depositor_comments
;
The following automatic conversions were performed:
'_symmetry_cell_setting' value 'Monoclinic' changed to 'monoclinic'
according to '/home/saulius/struct/CIF-dictionaries/cif_core.dic'
dictionary named 'cif_core.dic' version 2.4.1 from 2010-06-29.

Automatic conversion script
Id: cif_fix_enum 1527 2010-12-29 10:47:43Z saulius 

 Adding full bibliography for 7105642.cif.
;
_cod_original_cell_volume 896.39(19)
_cod_original_sg_symbol_H-M P2(1)
_cod_database_code 7105642

loop_
_symmetry_equiv_pos_as_xyz
'x, y, z'
'-x, y+1/2, -z'

loop_
_atom_site_label
_atom_site_type_symbol
_atom_site_fract_x
_atom_site_fract_y
_atom_site_fract_z
_atom_site_U_iso_or_equiv
_atom_site_adp_type
_atom_site_occupancy
_atom_site_symmetry_multiplicity
_atom_site_calc_flag
_atom_site_refinement_flags
_atom_site_disorder_assembly
_atom_site_disorder_group
N1 N 0.4301(3) 0.59672(18) 0.5588(2) 0.0407(5) Uani 1 1 d D . .
O1 O 0.4223(3) 0.32765(16) 0.4233(2) 0.0607(6) Uani 1 1 d . . .
O2 O 0.3241(3) 0.38647(17) 0.5853(3) 0.0688(6) Uani 1 1 d . . .
F1 F 0.1678(2) 0.52424(18) 0.2819(2) 0.0739(6) Uani 1 1 d . . .
F2 F 0.3886(2) 0.49113(17) 0.21277(16) 0.0668(5) Uani 1 1 d . . .
F3 F 0.3547(2) 0.64897(15) 0.28399(17) 0.0653(5) Uani 1 1 d . . .
C1 C 0.4673(3) 0.5158(2) 0.4692(3) 0.0397(6) Uani 1 1 d . . .
C2 C 0.4024(3) 0.4022(2) 0.4902(3) 0.0483(6) Uani 1 1 d . . .
C3 C 0.2817(5) 0.4761(2) 0.6610(4) 0.0600(8) Uani 1 1 d . . .
H3A H 0.2735 0.4503 0.7503 0.072 Uiso 1 1 calc R . .
H3B H 0.1633 0.5066 0.5999 0.072 Uiso 1 1 calc R . .
C4 C 0.4276(4) 0.5615(2) 0.6968(3) 0.0452(6) Uani 1 1 d . . .
H4 H 0.5475 0.5308 0.7580 0.054 Uiso 1 1 calc R . .
C5 C 0.6743(3) 0.5066(2) 0.4857(3) 0.0408(6) Uani 1 1 d . . .
H5 H 0.6803 0.4478 0.4218 0.049 Uiso 1 1 calc R . .
C6 C 0.7381(4) 0.6072(2) 0.4358(3) 0.0499(6) Uani 1 1 d . . .
H6 H 0.7280 0.6724 0.4783 0.060 Uiso 1 1 calc R . .
C7 C 0.8073(5) 0.6080(3) 0.3356(4) 0.0740(10) Uani 1 1 d . . .
H7A H 0.8189 0.5439 0.2915 0.089 Uiso 1 1 calc R . .
H7B H 0.8448 0.6726 0.3087 0.089 Uiso 1 1 calc R . .
C8 C 0.3829(4) 0.6539(2) 0.7756(3) 0.0516(7) Uani 1 1 d . . .
C9 C 0.2322(4) 0.7196(3) 0.7064(4) 0.0595(8) Uani 1 1 d . . .
H9 H 0.1588 0.7084 0.6083 0.071 Uiso 1 1 calc R . .
C10 C 0.1902(6) 0.8012(3) 0.7812(5) 0.0831(11) Uani 1 1 d . . .
H10 H 0.0885 0.8449 0.7333 0.100 Uiso 1 1 calc R . .
C11 C 0.2962(9) 0.8191(4) 0.9254(7) 0.1082(17) Uani 1 1 d . . .
H11 H 0.2680 0.8748 0.9757 0.130 Uiso 1 1 calc R . .
C12 C 0.4443(9) 0.7538(5) 0.9944(6) 0.1172(18) Uani 1 1 d . . .
H12 H 0.5159 0.7645 1.0930 0.141 Uiso 1 1 calc R . .
C13 C 0.4887(6) 0.6733(4) 0.9212(4) 0.0830(11) Uani 1 1 d . . .
H13 H 0.5916 0.6307 0.9698 0.100 Uiso 1 1 calc R . .
C14 C 0.8000(3) 0.4760(2) 0.6413(3) 0.0410(6) Uani 1 1 d . . .
C15 C 0.8406(4) 0.3689(2) 0.6780(3) 0.0473(6) Uani 1 1 d . . .
H15 H 0.7883 0.3160 0.6076 0.057 Uiso 1 1 calc R . .
C16 C 0.9567(4) 0.3388(3) 0.8168(3) 0.0591(8) Uani 1 1 d . . .
H16 H 0.9814 0.2663 0.8398 0.071 Uiso 1 1 calc R . .
C17 C 1.0361(4) 0.4162(3) 0.9212(3) 0.0654(9) Uani 1 1 d . . .
H17 H 1.1152 0.3964 1.0149 0.078 Uiso 1 1 calc R . .
C18 C 0.9987(4) 0.5224(3) 0.8869(3) 0.0665(9) Uani 1 1 d . . .
H18 H 1.0526 0.5746 0.9579 0.080 Uiso 1 1 calc R . .
C19 C 0.8818(4) 0.5534(3) 0.7483(3) 0.0537(7) Uani 1 1 d . . .
H19 H 0.8578 0.6262 0.7265 0.064 Uiso 1 1 calc R . .
C20 C 0.3450(4) 0.5449(3) 0.3104(3) 0.0507(7) Uani 1 1 d . . .
H1 H 0.484(4) 0.6539(17) 0.563(3) 0.046(8) Uiso 1 1 d D . .

loop_
_atom_site_aniso_label
_atom_site_aniso_U_11
_atom_site_aniso_U_22
_atom_site_aniso_U_33
_atom_site_aniso_U_23
_atom_site_aniso_U_13
_atom_site_aniso_U_12
N1 0.0465(11) 0.0321(12) 0.0525(12) -0.0027(10) 0.0289(9) -0.0029(10)
O1 0.0658(13) 0.0390(11) 0.0867(14) -0.0159(10) 0.0401(11) -0.0040(10)
O2 0.0858(15) 0.0416(12) 0.1094(17) -0.0085(11) 0.0711(14) -0.0144(11)
F1 0.0365(8) 0.1028(16) 0.0734(11) -0.0063(10) 0.0118(7) 0.0023(9)
F2 0.0657(10) 0.0831(13) 0.0496(8) -0.0153(9) 0.0203(7) 0.0090(9)
F3 0.0708(11) 0.0648(13) 0.0600(9) 0.0131(8) 0.0254(8) 0.0150(9)
C1 0.0370(11) 0.0370(14) 0.0490(13) -0.0032(10) 0.0210(10) -0.0018(10)
C2 0.0381(13) 0.0424(16) 0.0672(16) -0.0045(13) 0.0234(12) -0.0038(11)
C3 0.0730(17) 0.0436(16) 0.089(2) -0.0004(15) 0.0597(16) -0.0031(14)
C4 0.0471(13) 0.0442(15) 0.0532(14) 0.0068(12) 0.0293(12) 0.0036(11)
C5 0.0374(11) 0.0434(14) 0.0475(12) -0.0052(11) 0.0232(10) 0.0017(11)
C6 0.0448(13) 0.0481(16) 0.0629(15) -0.0005(13) 0.0276(12) 0.0004(12)
C7 0.079(2) 0.076(3) 0.088(2) 0.013(2) 0.0550(19) -0.0031(19)
C8 0.0566(15) 0.0529(18) 0.0594(15) -0.0026(13) 0.0379(13) -0.0071(14)
C9 0.0617(17) 0.0538(19) 0.0779(19) -0.0021(15) 0.0433(15) 0.0015(14)
C10 0.097(3) 0.053(2) 0.135(4) -0.001(2) 0.085(3) 0.0032(19)
C11 0.166(5) 0.074(3) 0.139(4) -0.036(3) 0.119(4) -0.014(3)
C12 0.170(5) 0.117(4) 0.087(3) -0.039(3) 0.074(3) -0.017(4)
C13 0.102(3) 0.090(3) 0.0592(19) -0.009(2) 0.0334(18) 0.003(2)
C14 0.0313(11) 0.0479(15) 0.0502(13) -0.0073(12) 0.0230(10) -0.0031(11)
C15 0.0438(13) 0.0510(17) 0.0482(14) -0.0035(12) 0.0192(11) -0.0060(12)
C16 0.0562(16) 0.064(2) 0.0578(17) 0.0069(15) 0.0230(14) -0.0002(15)
C17 0.0592(17) 0.086(3) 0.0482(16) 0.0014(17) 0.0179(13) -0.0074(18)
C18 0.0526(16) 0.087(3) 0.0563(17) -0.0223(17) 0.0173(13) -0.0158(17)
C19 0.0463(14) 0.0558(18) 0.0634(17) -0.0121(14) 0.0260(13) -0.0063(13)
C20 0.0449(14) 0.0537(18) 0.0536(15) -0.0077(13) 0.0193(12) 0.0049(13)

loop_
_atom_type_symbol
_atom_type_description
_atom_type_scat_dispersion_real
_atom_type_scat_dispersion_imag
_atom_type_scat_source
C C 0.0033 0.0000 'International Tables Vol C Tables 4.2.6.8 and 6.1.1.4'
H H 0.0000 0.0000 'International Tables Vol C Tables 4.2.6.8 and 6.1.1.4'
N N 0.0061 0.0000 'International Tables Vol C Tables 4.2.6.8 and 6.1.1.4'
O O 0.0106 0.0000 'International Tables Vol C Tables 4.2.6.8 and 6.1.1.4'
F F 0.0171 0.0000 'International Tables Vol C Tables 4.2.6.8 and 6.1.1.4'

loop_
_geom_angle_atom_site_label_1
_geom_angle_atom_site_label_2
_geom_angle_atom_site_label_3
_geom_angle
_geom_angle_site_symmetry_1
_geom_angle_site_symmetry_3
_geom_angle_publ_flag
C1 N1 C4 117.1(2) . . ?
C1 N1 H1 114(2) . . ?
C4 N1 H1 114.6(19) . . ?
C2 O2 C3 121.4(2) . . ?
N1 C1 C20 105.8(2) . . ?
N1 C1 C2 113.1(2) . . ?
C20 C1 C2 104.2(2) . . ?
N1 C1 C5 115.88(19) . . ?
C20 C1 C5 109.36(19) . . ?
C2 C1 C5 107.7(2) . . ?
O1 C2 O2 119.1(3) . . ?
O1 C2 C1 120.8(2) . . ?
O2 C2 C1 120.1(2) . . ?
O2 C3 C4 110.6(2) . . ?
O2 C3 H3A 109.5 . . ?
C4 C3 H3A 109.5 . . ?
O2 C3 H3B 109.5 . . ?
C4 C3 H3B 109.5 . . ?
H3A C3 H3B 108.1 . . ?
N1 C4 C3 106.3(2) . . ?
N1 C4 C8 110.9(2) . . ?
C3 C4 C8 110.3(2) . . ?
N1 C4 H4 109.8 . . ?
C3 C4 H4 109.8 . . ?
C8 C4 H4 109.8 . . ?
C6 C5 C14 111.9(2) . . ?
C6 C5 C1 111.8(2) . . ?
C14 C5 C1 111.06(18) . . ?
C6 C5 H5 107.2 . . ?
C14 C5 H5 107.2 . . ?
C1 C5 H5 107.2 . . ?
C7 C6 C5 123.4(3) . . ?
C7 C6 H6 118.3 . . ?
C5 C6 H6 118.3 . . ?
C6 C7 H7A 120.0 . . ?
C6 C7 H7B 120.0 . . ?
H7A C7 H7B 120.0 . . ?
C13 C8 C9 118.0(3) . . ?
C13 C8 C4 120.6(3) . . ?
C9 C8 C4 121.3(3) . . ?
C10 C9 C8 120.5(3) . . ?
C10 C9 H9 119.7 . . ?
C8 C9 H9 119.7 . . ?
C11 C10 C9 120.7(4) . . ?
C11 C10 H10 119.7 . . ?
C9 C10 H10 119.7 . . ?
C12 C11 C10 118.9(4) . . ?
C12 C11 H11 120.5 . . ?
C10 C11 H11 120.5 . . ?
C13 C12 C11 121.0(5) . . ?
C13 C12 H12 119.5 . . ?
C11 C12 H12 119.5 . . ?
C12 C13 C8 120.8(5) . . ?
C12 C13 H13 119.6 . . ?
C8 C13 H13 119.6 . . ?
C15 C14 C19 118.1(3) . . ?
C15 C14 C5 119.9(2) . . ?
C19 C14 C5 121.9(3) . . ?
C16 C15 C14 121.3(3) . . ?
C16 C15 H15 119.3 . . ?
C14 C15 H15 119.3 . . ?
C17 C16 C15 119.8(3) . . ?
C17 C16 H16 120.1 . . ?
C15 C16 H16 120.1 . . ?
C18 C17 C16 119.8(3) . . ?
C18 C17 H17 120.1 . . ?
C16 C17 H17 120.1 . . ?
C17 C18 C19 121.0(3) . . ?
C17 C18 H18 119.5 . . ?
C19 C18 H18 119.5 . . ?
C18 C19 C14 120.0(3) . . ?
C18 C19 H19 120.0 . . ?
C14 C19 H19 120.0 . . ?
F3 C20 F2 107.0(2) . . ?
F3 C20 F1 106.3(2) . . ?
F2 C20 F1 107.2(2) . . ?
F3 C20 C1 111.8(2) . . ?
F2 C20 C1 113.2(2) . . ?
F1 C20 C1 110.9(2) . . ?

loop_
_geom_bond_atom_site_label_1
_geom_bond_atom_site_label_2
_geom_bond_distance
_geom_bond_site_symmetry_2
_geom_bond_publ_flag
N1 C1 1.447(3) . ?
N1 C4 1.449(3) . ?
N1 H1 0.819(18) . ?
O1 C2 1.186(3) . ?
O2 C2 1.331(3) . ?
O2 C3 1.453(4) . ?
F1 C20 1.338(3) . ?
F2 C20 1.330(3) . ?
F3 C20 1.326(4) . ?
C1 C20 1.538(4) . ?
C1 C2 1.542(4) . ?
C1 C5 1.581(3) . ?
C3 C4 1.501(4) . ?
C3 H3A 0.9700 . ?
C3 H3B 0.9700 . ?
C4 C8 1.507(4) . ?
C4 H4 0.9800 . ?
C5 C6 1.501(4) . ?
C5 C14 1.524(4) . ?
C5 H5 0.9800 . ?
C6 C7 1.311(4) . ?
C6 H6 0.9300 . ?
C7 H7A 0.9300 . ?
C7 H7B 0.9300 . ?
C8 C13 1.381(5) . ?
C8 C9 1.383(4) . ?
C9 C10 1.372(5) . ?
C9 H9 0.9300 . ?
C10 C11 1.367(7) . ?
C10 H10 0.9300 . ?
C11 C12 1.366(8) . ?
C11 H11 0.9300 . ?
C12 C13 1.360(6) . ?
C12 H12 0.9300 . ?
C13 H13 0.9300 . ?
C14 C15 1.383(4) . ?
C14 C19 1.391(4) . ?
C15 C16 1.377(4) . ?
C15 H15 0.9300 . ?
C16 C17 1.373(5) . ?
C16 H16 0.9300 . ?
C17 C18 1.363(5) . ?
C17 H17 0.9300 . ?
C18 C19 1.380(5) . ?
C18 H18 0.9300 . ?
C19 H19 0.9300 . ?

loop_
_geom_hbond_atom_site_label_D
_geom_hbond_atom_site_label_H
_geom_hbond_atom_site_label_A
_geom_hbond_distance_DH
_geom_hbond_distance_HA
_geom_hbond_distance_DA
_geom_hbond_angle_DHA
_geom_hbond_site_symmetry_A
N1 H1 O1 0.819(18) 2.266(19) 3.071(3) 168(3) 2_656

loop_
_geom_torsion_atom_site_label_1
_geom_torsion_atom_site_label_2
_geom_torsion_atom_site_label_3
_geom_torsion_atom_site_label_4
_geom_torsion
_geom_torsion_site_symmetry_1
_geom_torsion_site_symmetry_2
_geom_torsion_site_symmetry_3
_geom_torsion_site_symmetry_4
_geom_torsion_publ_flag
C4 N1 C1 C20 143.1(2) . . . . ?
C4 N1 C1 C2 29.5(3) . . . . ?
C4 N1 C1 C5 -95.6(3) . . . . ?
C3 O2 C2 O1 -174.6(3) . . . . ?
C3 O2 C2 C1 5.9(4) . . . . ?
N1 C1 C2 O1 179.5(2) . . . . ?
C20 C1 C2 O1 65.0(3) . . . . ?
C5 C1 C2 O1 -51.1(3) . . . . ?
N1 C1 C2 O2 -1.1(4) . . . . ?
C20 C1 C2 O2 -115.6(3) . . . . ?
C5 C1 C2 O2 128.3(3) . . . . ?
C2 O2 C3 C4 -36.3(4) . . . . ?
C1 N1 C4 C3 -58.7(3) . . . . ?
C1 N1 C4 C8 -178.7(2) . . . . ?
O2 C3 C4 N1 59.9(3) . . . . ?
O2 C3 C4 C8 -179.8(2) . . . . ?
N1 C1 C5 C6 -64.4(3) . . . . ?
C20 C1 C5 C6 55.1(3) . . . . ?
C2 C1 C5 C6 167.8(2) . . . . ?
N1 C1 C5 C14 61.4(3) . . . . ?
C20 C1 C5 C14 -179.1(2) . . . . ?
C2 C1 C5 C14 -66.4(3) . . . . ?
C14 C5 C6 C7 110.4(3) . . . . ?
C1 C5 C6 C7 -124.3(3) . . . . ?
N1 C4 C8 C13 -131.6(3) . . . . ?
C3 C4 C8 C13 110.9(3) . . . . ?
N1 C4 C8 C9 50.5(3) . . . . ?
C3 C4 C8 C9 -67.0(3) . . . . ?
C13 C8 C9 C10 -0.1(5) . . . . ?
C4 C8 C9 C10 177.9(3) . . . . ?
C8 C9 C10 C11 0.0(5) . . . . ?
C9 C10 C11 C12 -0.5(6) . . . . ?
C10 C11 C12 C13 1.2(8) . . . . ?
C11 C12 C13 C8 -1.4(7) . . . . ?
C9 C8 C13 C12 0.8(6) . . . . ?
C4 C8 C13 C12 -177.2(4) . . . . ?
C6 C5 C14 C15 -141.4(2) . . . . ?
C1 C5 C14 C15 92.9(3) . . . . ?
C6 C5 C14 C19 36.5(3) . . . . ?
C1 C5 C14 C19 -89.3(3) . . . . ?
C19 C14 C15 C16 0.7(4) . . . . ?
C5 C14 C15 C16 178.6(2) . . . . ?
C14 C15 C16 C17 -0.7(4) . . . . ?
C15 C16 C17 C18 0.3(5) . . . . ?
C16 C17 C18 C19 -0.1(5) . . . . ?
C17 C18 C19 C14 0.1(5) . . . . ?
C15 C14 C19 C18 -0.4(4) . . . . ?
C5 C14 C19 C18 -178.3(2) . . . . ?
N1 C1 C20 F3 46.6(3) . . . . ?
C2 C1 C20 F3 166.2(2) . . . . ?
C5 C1 C20 F3 -78.8(3) . . . . ?
N1 C1 C20 F2 167.6(2) . . . . ?
C2 C1 C20 F2 -72.9(3) . . . . ?
C5 C1 C20 F2 42.1(3) . . . . ?
N1 C1 C20 F1 -71.8(3) . . . . ?
C2 C1 C20 F1 47.7(3) . . . . ?
C5 C1 C20 F1 162.7(2) . . . . ?

loop_
_cod_related_entry_id
_cod_related_entry_database
_cod_related_entry_code
1 ChemSpider 30653222
